data_2226947
loop_
_publ_author_name
'Basu, Smita'
'Masharing, Cheerfulman'
'Das, Babulal'

_publ_section_title
;
 {4-[(3-Formyl-4-hydroxyphenyl)diazenyl]benzoato}triphenyltin
;
_journal_coeditor_code IS2569
_journal_issue 8
_journal_name_full 'Acta Crystallographica Section E'
_journal_page_first m927
_journal_paper_doi 10.1107/S160053681002708X
_journal_volume 66
_journal_year 2010
_chemical_formula_iupac '[Sn (C6 H5)3 (C14 H9 N2 O4)]'
_chemical_formula_moiety 'C32 H24 N2 O4 Sn'
_chemical_formula_sum 'C32 H24 N2 O4 Sn'
_chemical_formula_weight 619.22
_chemical_name_systematic
;
{4-[(3-Formyl-4-hydroxyphenyl)diazenyl]benzoato}triphenyltin
;
_space_group_IT_number 14
_symmetry_cell_setting monoclinic
_symmetry_space_group_name_Hall '-P 2ybc'
_symmetry_space_group_name_H-M 'P 1 21/c 1'
_atom_sites_solution_hydrogens geom
_atom_sites_solution_primary direct
_atom_sites_solution_secondary difmap
_audit_creation_method SHELXL-97
_cell_angle_alpha 90.00
_cell_angle_beta 97.2620(10)
_cell_angle_gamma 90.00
_cell_formula_units_Z 4
_cell_length_a 8.3751(2)
_cell_length_b 48.8458(11)
_cell_length_c 6.9742(2)
_cell_measurement_reflns_used 9937
_cell_measurement_temperature 296(2)
_cell_measurement_theta_max 27.32
_cell_measurement_theta_min 0.83
_cell_volume 2830.18(12)
_computing_cell_refinement 'SAINT (Bruker, 2001)'
_computing_data_collection 'SMART (Bruker, 2001)'
_computing_data_reduction 'SAINT (Bruker, 2001)'
_computing_molecular_graphics 'SHELXTL (Sheldrick, 2008)'
_computing_publication_material 'SHELXTL (Sheldrick, 2008)'
_computing_structure_refinement 'SHELXL97 (Sheldrick, 2008)'
_computing_structure_solution 'SHELXS97 (Sheldrick, 2008)'
_diffrn_ambient_temperature 296(2)
_diffrn_measured_fraction_theta_full 0.980
_diffrn_measured_fraction_theta_max 0.980
_diffrn_measurement_device_type 'Bruker SMART APEX CCD area-detector'
_diffrn_measurement_method '\f and \w scans'
_diffrn_radiation_monochromator graphite
_diffrn_radiation_source 'fine-focus sealed tube'
_diffrn_radiation_type MoK\a
_diffrn_radiation_wavelength 0.71073
_diffrn_reflns_av_R_equivalents 0.0588
_diffrn_reflns_av_sigmaI/netI 0.0567
_diffrn_reflns_limit_h_max 9
_diffrn_reflns_limit_h_min -9
_diffrn_reflns_limit_k_max 57
_diffrn_reflns_limit_k_min -57
_diffrn_reflns_limit_l_max 8
_diffrn_reflns_limit_l_min -8
_diffrn_reflns_number 29857
_diffrn_reflns_theta_full 25.00
_diffrn_reflns_theta_max 25.00
_diffrn_reflns_theta_min 1.67
_exptl_absorpt_coefficient_mu 0.942
_exptl_absorpt_correction_type none
_exptl_crystal_colour yellow
_exptl_crystal_density_diffrn 1.453
_exptl_crystal_density_method 'not measured'
_exptl_crystal_description plates
_exptl_crystal_F_000 1248
_exptl_crystal_size_max 0.25
_exptl_crystal_size_mid 0.16
_exptl_crystal_size_min 0.10
_refine_diff_density_max 0.310
_refine_diff_density_min -0.440
_refine_ls_extinction_method none
_refine_ls_goodness_of_fit_ref 0.946
_refine_ls_hydrogen_treatment constr
_refine_ls_matrix_type full
_refine_ls_number_parameters 353
_refine_ls_number_reflns 4891
_refine_ls_number_restraints 0
_refine_ls_restrained_S_all 0.946
_refine_ls_R_factor_all 0.0587
_refine_ls_R_factor_gt 0.0335
_refine_ls_shift/su_max 0.001
_refine_ls_shift/su_mean 0.000
_refine_ls_structure_factor_coef Fsqd
_refine_ls_weighting_details 'calc w=1/[\s^2^(Fo^2^)+(0.0230P)^2^+0.0000P] where P=(Fo^2^+2Fc^2^)/3'
_refine_ls_weighting_scheme calc
_refine_ls_wR_factor_gt 0.0538
_refine_ls_wR_factor_ref 0.0578
_reflns_number_gt 3415
_reflns_number_total 4891
_reflns_threshold_expression I>2sigma(I)
_cod_data_source_file is2569.cif
_cod_data_source_block I
_cod_original_sg_symbol_H-M 'P 21/c'
_cod_database_code 2226947
_cod_database_fobs_code 2226947

loop_
_symmetry_equiv_pos_as_xyz
'x, y, z'
'-x, y+1/2, -z+1/2'
'-x, -y, -z'
'x, -y-1/2, z-1/2'

loop_
_atom_site_type_symbol
_atom_site_label
_atom_site_fract_x
_atom_site_fract_y
_atom_site_fract_z
_atom_site_U_iso_or_equiv
_atom_site_adp_type
_atom_site_calc_flag
_atom_site_refinement_flags
_atom_site_occupancy
_atom_site_disorder_assembly
_atom_site_disorder_group
C C1 0.6547(3) 0.11657(6) 0.9304(5) 0.0516(8) Uani d . 1 . .
C C2 0.6036(3) 0.09446(5) 0.7896(4) 0.0442(7) Uani d . 1 . .
C C3 0.5061(3) 0.07333(6) 0.8418(4) 0.0516(8) Uani d . 1 . .
H H3A 0.4803 0.0724 0.9674 0.062 Uiso calc R 1 . .
C C4 0.4479(3) 0.05383(6) 0.7093(5) 0.0526(8) Uani d . 1 . .
H H4 0.3820 0.0399 0.7448 0.063 Uiso calc R 1 . .
C C5 0.4873(3) 0.05497(6) 0.5236(5) 0.0463(8) Uani d . 1 . .
C C6 0.5886(3) 0.07506(6) 0.4717(4) 0.0569(8) Uani d . 1 . .
H H6 0.6189 0.0753 0.3480 0.068 Uiso calc R 1 . .
C C7 0.6451(3) 0.09494(6) 0.6040(5) 0.0545(8) Uani d . 1 . .
H H7 0.7116 0.1088 0.5678 0.065 Uiso calc R 1 . .
C C8 0.2627(4) 0.00218(6) 0.2606(5) 0.0519(8) Uani d . 1 . .
C C9 0.1587(4) -0.01790(6) 0.3020(5) 0.0625(9) Uani d . 1 . .
H H9 0.1308 -0.0194 0.4265 0.075 Uiso calc R 1 . .
C C10 0.0936(4) -0.03626(6) 0.1580(5) 0.0586(9) Uani d . 1 . .
C C11 0.1364(4) -0.03351(7) -0.0275(6) 0.0622(9) Uani d . 1 . .
C C12 0.2416(4) -0.01337(7) -0.0683(5) 0.0742(10) Uani d . 1 . .
H H12 0.2702 -0.0118 -0.1924 0.089 Uiso calc R 1 . .
C C13 0.3043(4) 0.00436(6) 0.0740(5) 0.0671(9) Uani d . 1 . .
H H13 0.3753 0.0180 0.0457 0.081 Uiso calc R 1 . .
C C14 -0.0161(4) -0.05678(8) 0.2034(6) 0.0924(12) Uani d . 1 . .
H H14 -0.0394 -0.0578 0.3300 0.111 Uiso calc R 1 . .
C C15 0.9102(4) 0.19239(5) 0.9057(4) 0.0453(7) Uani d . 1 . .
C C16 1.0741(4) 0.19735(6) 0.9357(4) 0.0615(9) Uani d . 1 . .
H H16 1.1375 0.1881 1.0341 0.074 Uiso calc R 1 . .
C C17 1.1451(5) 0.21562(8) 0.8234(6) 0.0850(11) Uani d . 1 . .
H H17 1.2558 0.2184 0.8452 0.102 Uiso calc R 1 . .
C C18 1.0549(7) 0.22972(7) 0.6805(6) 0.0909(14) Uani d . 1 . .
H H18 1.1036 0.2423 0.6065 0.109 Uiso calc R 1 . .
C C19 0.8933(6) 0.22542(7) 0.6457(5) 0.0817(11) Uani d . 1 . .
H H19 0.8316 0.2350 0.5476 0.098 Uiso calc R 1 . .
C C20 0.8212(4) 0.20680(6) 0.7567(5) 0.0623(9) Uani d . 1 . .
H H20 0.7109 0.2038 0.7312 0.075 Uiso calc R 1 . .
C C21 0.9745(3) 0.14332(5) 1.2753(4) 0.0449(8) Uani d . 1 . .
C C22 0.9802(4) 0.14661(6) 1.4718(5) 0.0633(9) Uani d . 1 . .
H H22 0.9087 0.1586 1.5199 0.076 Uiso calc R 1 . .
C C23 1.0892(5) 0.13256(8) 1.5982(5) 0.0833(11) Uani d . 1 . .
H H23 1.0906 0.1349 1.7307 0.100 Uiso calc R 1 . .
C C24 1.1959(4) 0.11507(7) 1.5296(7) 0.0837(11) Uani d . 1 . .
H H24 1.2694 0.1054 1.6150 0.100 Uiso calc R 1 . .
C C25 1.1942(4) 0.11190(7) 1.3350(7) 0.0903(12) Uani d . 1 . .
H H25 1.2673 0.1002 1.2871 0.108 Uiso calc R 1 . .
C C26 1.0847(4) 0.12598(7) 1.2107(5) 0.0737(10) Uani d . 1 . .
H H26 1.0849 0.1237 1.0783 0.088 Uiso calc R 1 . .
C C27 0.6131(3) 0.18359(6) 1.2020(4) 0.0494(8) Uani d . 1 . .
C C28 0.5985(4) 0.21167(7) 1.1858(4) 0.0658(9) Uani d . 1 . .
H H28 0.6671 0.2213 1.1149 0.079 Uiso calc R 1 . .
C C29 0.4843(5) 0.22580(7) 1.2725(5) 0.0891(12) Uani d . 1 . .
H H29 0.4754 0.2447 1.2585 0.107 Uiso calc R 1 . .
C C30 0.3850(4) 0.21211(9) 1.3783(5) 0.0871(12) Uani d . 1 . .
H H30 0.3084 0.2217 1.4371 0.105 Uiso calc R 1 . .
C C31 0.3965(4) 0.18456(9) 1.3989(5) 0.0833(11) Uani d . 1 . .
H H31 0.3279 0.1753 1.4714 0.100 Uiso calc R 1 . .
C C32 0.5107(4) 0.17018(6) 1.3119(5) 0.0695(10) Uani d . 1 . .
H H32 0.5187 0.1513 1.3275 0.083 Uiso calc R 1 . .
N N1 0.4264(3) 0.03633(5) 0.3724(3) 0.0567(7) Uani d . 1 . .
N N2 0.3234(3) 0.01978(5) 0.4159(4) 0.0568(7) Uani d . 1 . .
O O1 0.6276(3) 0.11589(4) 1.0984(3) 0.0693(6) Uani d . 1 . .
O O2 0.7321(2) 0.13706(4) 0.8634(3) 0.0578(6) Uani d . 1 . .
O O3 0.0779(3) -0.05032(5) -0.1753(3) 0.0941(8) Uani d . 1 . .
H H3 0.0189 -0.0619 -0.1356 0.141 Uiso calc R 1 . .
O O4 -0.0820(3) -0.07322(5) 0.0854(4) 0.1118(10) Uani d . 1 . .
Sn Sn1 0.80328(2) 0.164169(4) 1.08190(3) 0.04767(10) Uani d . 1 . .

loop_
_atom_site_aniso_label
_atom_site_aniso_U_11
_atom_site_aniso_U_22
_atom_site_aniso_U_33
_atom_site_aniso_U_12
_atom_site_aniso_U_13
_atom_site_aniso_U_23
C1 0.044(2) 0.050(2) 0.059(3) 0.0018(16) -0.0031(19) 0.002(2)
C2 0.046(2) 0.0366(19) 0.049(2) -0.0018(15) 0.0014(16) 0.0044(16)
C3 0.057(2) 0.055(2) 0.042(2) -0.0031(17) 0.0033(16) 0.0057(17)
C4 0.058(2) 0.046(2) 0.052(2) -0.0107(16) 0.0021(18) 0.0089(17)
C5 0.048(2) 0.0394(19) 0.050(2) -0.0012(15) -0.0026(17) 0.0036(17)
C6 0.065(2) 0.059(2) 0.047(2) -0.0092(19) 0.0096(17) 0.0032(18)
C7 0.054(2) 0.049(2) 0.059(2) -0.0102(16) 0.0058(18) 0.0061(18)
C8 0.057(2) 0.042(2) 0.055(2) -0.0002(17) -0.0016(19) 0.0031(17)
C9 0.059(2) 0.058(2) 0.070(3) -0.0023(19) 0.0064(19) -0.005(2)
C10 0.050(2) 0.050(2) 0.076(3) -0.0053(17) 0.008(2) -0.003(2)
C11 0.058(2) 0.050(2) 0.076(3) -0.0007(18) -0.002(2) -0.007(2)
C12 0.089(3) 0.071(3) 0.061(3) -0.011(2) 0.008(2) 0.001(2)
C13 0.082(3) 0.055(2) 0.062(3) -0.0125(19) 0.001(2) 0.001(2)
C14 0.090(3) 0.087(3) 0.104(3) -0.022(2) 0.026(3) -0.025(3)
C15 0.052(2) 0.0361(18) 0.048(2) -0.0001(16) 0.0041(17) -0.0045(15)
C16 0.059(2) 0.063(2) 0.063(2) -0.0098(19) 0.0104(19) 0.0009(18)
C17 0.084(3) 0.080(3) 0.098(3) -0.029(2) 0.037(3) -0.006(2)
C18 0.138(4) 0.060(3) 0.088(3) -0.009(3) 0.065(3) 0.007(2)
C19 0.125(4) 0.061(3) 0.064(3) 0.025(3) 0.030(3) 0.020(2)
C20 0.071(2) 0.052(2) 0.063(2) 0.0065(19) 0.006(2) 0.0019(19)
C21 0.049(2) 0.0357(18) 0.050(2) 0.0020(15) 0.0092(17) 0.0011(15)
C22 0.058(2) 0.073(2) 0.060(3) 0.0152(19) 0.014(2) 0.000(2)
C23 0.092(3) 0.106(3) 0.050(3) 0.017(3) 0.001(2) 0.013(2)
C24 0.077(3) 0.075(3) 0.093(4) 0.013(2) -0.014(3) 0.022(2)
C25 0.093(3) 0.084(3) 0.092(3) 0.039(2) 0.001(3) -0.002(3)
C26 0.086(3) 0.078(3) 0.055(2) 0.029(2) 0.000(2) -0.007(2)
C27 0.042(2) 0.049(2) 0.056(2) -0.0015(16) 0.0061(16) 0.0010(16)
C28 0.067(2) 0.057(2) 0.076(3) 0.0048(19) 0.0214(19) 0.0021(19)
C29 0.099(3) 0.064(3) 0.110(3) 0.025(2) 0.038(3) -0.004(2)
C30 0.068(3) 0.100(3) 0.098(3) 0.022(3) 0.027(2) -0.011(3)
C31 0.069(3) 0.089(3) 0.100(3) -0.007(2) 0.041(2) -0.001(2)
C32 0.064(2) 0.059(2) 0.089(3) -0.0028(19) 0.025(2) 0.0030(19)
N1 0.0621(19) 0.0483(17) 0.0575(19) -0.0017(14) -0.0014(15) -0.0015(14)
N2 0.0601(19) 0.0444(17) 0.063(2) -0.0096(14) -0.0039(15) -0.0016(14)
O1 0.0905(17) 0.0604(14) 0.0577(16) -0.0191(12) 0.0120(14) -0.0072(12)
O2 0.0657(14) 0.0455(13) 0.0619(14) -0.0161(11) 0.0072(11) 0.0026(10)
O3 0.104(2) 0.0837(19) 0.0918(19) -0.0214(15) 0.0032(15) -0.0350(16)
O4 0.114(2) 0.100(2) 0.124(2) -0.0463(17) 0.0239(18) -0.0431(18)
Sn1 0.04686(15) 0.04285(14) 0.05363(16) -0.00166(11) 0.00767(10) 0.00238(11)

loop_
_atom_type_symbol
_atom_type_description
_atom_type_scat_dispersion_real
_atom_type_scat_dispersion_imag
_atom_type_scat_source
C C 0.0033 0.0016 'International Tables Vol C Tables 4.2.6.8 and 6.1.1.4'
N N 0.0061 0.0033 'International Tables Vol C Tables 4.2.6.8 and 6.1.1.4'
O O 0.0106 0.0060 'International Tables Vol C Tables 4.2.6.8 and 6.1.1.4'
Sn Sn -0.6537 1.4246 'International Tables Vol C Tables 4.2.6.8 and 6.1.1.4'
H H 0.0000 0.0000 'International Tables Vol C Tables 4.2.6.8 and 6.1.1.4'

loop_
_geom_angle_atom_site_label_1
_geom_angle_atom_site_label_2
_geom_angle_atom_site_label_3
_geom_angle_site_symmetry_1
_geom_angle_site_symmetry_3
_geom_angle
_geom_angle_publ_flag
O1 C1 O2 . . 121.5(3) ?
O1 C1 C2 . . 122.8(3) ?
O2 C1 C2 . . 115.7(3) ?
C7 C2 C3 . . 118.8(3) ?
C7 C2 C1 . . 121.4(3) ?
C3 C2 C1 . . 119.7(3) ?
C4 C3 C2 . . 120.6(3) ?
C4 C3 H3A . . 119.7 ?
C2 C3 H3A . . 119.7 ?
C3 C4 C5 . . 119.8(3) ?
C3 C4 H4 . . 120.1 ?
C5 C4 H4 . . 120.1 ?
C6 C5 C4 . . 120.3(3) ?
C6 C5 N1 . . 115.6(3) ?
C4 C5 N1 . . 124.0(3) ?
C5 C6 C7 . . 119.8(3) ?
C5 C6 H6 . . 120.1 ?
C7 C6 H6 . . 120.1 ?
C6 C7 C2 . . 120.5(3) ?
C6 C7 H7 . . 119.7 ?
C2 C7 H7 . . 119.7 ?
C9 C8 C13 . . 119.6(3) ?
C9 C8 N2 . . 116.6(3) ?
C13 C8 N2 . . 123.8(3) ?
C8 C9 C10 . . 120.5(3) ?
C8 C9 H9 . . 119.8 ?
C10 C9 H9 . . 119.8 ?
C11 C10 C9 . . 118.8(3) ?
C11 C10 C14 . . 121.6(3) ?
C9 C10 C14 . . 119.6(3) ?
O3 C11 C12 . . 117.0(3) ?
O3 C11 C10 . . 122.4(3) ?
C12 C11 C10 . . 120.6(3) ?
C13 C12 C11 . . 119.9(3) ?
C13 C12 H12 . . 120.0 ?
C11 C12 H12 . . 120.0 ?
C12 C13 C8 . . 120.7(3) ?
C12 C13 H13 . . 119.7 ?
C8 C13 H13 . . 119.7 ?
O4 C14 C10 . . 124.0(4) ?
O4 C14 H14 . . 118.0 ?
C10 C14 H14 . . 118.0 ?
C16 C15 C20 . . 116.9(3) ?
C16 C15 Sn1 . . 120.7(2) ?
C20 C15 Sn1 . . 122.5(2) ?
C17 C16 C15 . . 121.4(3) ?
C17 C16 H16 . . 119.3 ?
C15 C16 H16 . . 119.3 ?
C18 C17 C16 . . 120.5(4) ?
C18 C17 H17 . . 119.8 ?
C16 C17 H17 . . 119.8 ?
C17 C18 C19 . . 120.0(4) ?
C17 C18 H18 . . 120.0 ?
C19 C18 H18 . . 120.0 ?
C18 C19 C20 . . 119.8(4) ?
C18 C19 H19 . . 120.1 ?
C20 C19 H19 . . 120.1 ?
C19 C20 C15 . . 121.4(3) ?
C19 C20 H20 . . 119.3 ?
C15 C20 H20 . . 119.3 ?
C26 C21 C22 . . 117.4(3) ?
C26 C21 Sn1 . . 121.4(2) ?
C22 C21 Sn1 . . 121.2(2) ?
C23 C22 C21 . . 121.3(3) ?
C23 C22 H22 . . 119.4 ?
C21 C22 H22 . . 119.4 ?
C24 C23 C22 . . 120.0(3) ?
C24 C23 H23 . . 120.0 ?
C22 C23 H23 . . 120.0 ?
C25 C24 C23 . . 119.6(3) ?
C25 C24 H24 . . 120.2 ?
C23 C24 H24 . . 120.2 ?
C24 C25 C26 . . 119.7(4) ?
C24 C25 H25 . . 120.1 ?
C26 C25 H25 . . 120.1 ?
C25 C26 C21 . . 121.9(3) ?
C25 C26 H26 . . 119.0 ?
C21 C26 H26 . . 119.0 ?
C28 C27 C32 . . 117.4(3) ?
C28 C27 Sn1 . . 118.4(2) ?
C32 C27 Sn1 . . 123.8(2) ?
C29 C28 C27 . . 121.3(3) ?
C29 C28 H28 . . 119.3 ?
C27 C28 H28 . . 119.3 ?
C30 C29 C28 . . 120.0(3) ?
C30 C29 H29 . . 120.0 ?
C28 C29 H29 . . 120.0 ?
C29 C30 C31 . . 120.4(3) ?
C29 C30 H30 . . 119.8 ?
C31 C30 H30 . . 119.8 ?
C30 C31 C32 . . 120.0(3) ?
C30 C31 H31 . . 120.0 ?
C32 C31 H31 . . 120.0 ?
C27 C32 C31 . . 120.8(3) ?
C27 C32 H32 . . 119.6 ?
C31 C32 H32 . . 119.6 ?
N2 N1 C5 . . 115.1(2) ?
N1 N2 C8 . . 113.4(3) ?
C1 O2 Sn1 . . 109.81(19) ?
C11 O3 H3 . . 109.5 ?
O2 Sn1 C21 . . 105.94(9) ?
O2 Sn1 C27 . . 114.91(9) ?
C21 Sn1 C27 . . 116.72(11) ?
O2 Sn1 C15 . . 95.37(9) ?
C21 Sn1 C15 . . 112.52(12) ?
C27 Sn1 C15 . . 109.42(11) ?

loop_
_geom_bond_atom_site_label_1
_geom_bond_atom_site_label_2
_geom_bond_site_symmetry_2
_geom_bond_distance
_geom_bond_publ_flag
C1 O1 . 1.222(3) ?
C1 O2 . 1.310(3) ?
C1 C2 . 1.486(4) ?
C2 C7 . 1.382(3) ?
C2 C3 . 1.393(3) ?
C3 C4 . 1.373(3) ?
C3 H3A . 0.9300 ?
C4 C5 . 1.377(4) ?
C4 H4 . 0.9300 ?
C5 C6 . 1.375(3) ?
C5 N1 . 1.437(3) ?
C6 C7 . 1.381(3) ?
C6 H6 . 0.9300 ?
C7 H7 . 0.9300 ?
C8 C9 . 1.367(4) ?
C8 C13 . 1.393(4) ?
C8 N2 . 1.425(3) ?
C9 C10 . 1.404(4) ?
C9 H9 . 0.9300 ?
C10 C11 . 1.392(4) ?
C10 C14 . 1.422(4) ?
C11 O3 . 1.360(3) ?
C11 C12 . 1.374(4) ?
C12 C13 . 1.371(4) ?
C12 H12 . 0.9300 ?
C13 H13 . 0.9300 ?
C14 O4 . 1.230(4) ?
C14 H14 . 0.9300 ?
C15 C16 . 1.384(4) ?
C15 C20 . 1.391(4) ?
C15 Sn1 . 2.119(3) ?
C16 C17 . 1.371(4) ?
C16 H16 . 0.9300 ?
C17 C18 . 1.360(5) ?
C17 H17 . 0.9300 ?
C18 C19 . 1.360(4) ?
C18 H18 . 0.9300 ?
C19 C20 . 1.382(4) ?
C19 H19 . 0.9300 ?
C20 H20 . 0.9300 ?
C21 C26 . 1.370(4) ?
C21 C22 . 1.374(4) ?
C21 Sn1 . 2.104(3) ?
C22 C23 . 1.371(4) ?
C22 H22 . 0.9300 ?
C23 C24 . 1.366(4) ?
C23 H23 . 0.9300 ?
C24 C25 . 1.364(4) ?
C24 H24 . 0.9300 ?
C25 C26 . 1.366(4) ?
C25 H25 . 0.9300 ?
C26 H26 . 0.9300 ?
C27 C28 . 1.381(3) ?
C27 C32 . 1.384(4) ?
C27 Sn1 . 2.116(3) ?
C28 C29 . 1.380(4) ?
C28 H28 . 0.9300 ?
C29 C30 . 1.355(4) ?
C29 H29 . 0.9300 ?
C30 C31 . 1.356(4) ?
C30 H30 . 0.9300 ?
C31 C32 . 1.387(4) ?
C31 H31 . 0.9300 ?
C32 H32 . 0.9300 ?
N1 N2 . 1.248(3) ?
O2 Sn1 . 2.0498(18) ?
O3 H3 . 0.8200 ?

loop_
_geom_torsion_atom_site_label_1
_geom_torsion_atom_site_label_2
_geom_torsion_atom_site_label_3
_geom_torsion_atom_site_label_4
_geom_torsion_site_symmetry_1
_geom_torsion_site_symmetry_2
_geom_torsion_site_symmetry_3
_geom_torsion_site_symmetry_4
_geom_torsion
_geom_torsion_publ_flag
O1 C1 C2 C7 . . . . -175.7(3) ?
O2 C1 C2 C7 . . . . 4.0(4) ?
O1 C1 C2 C3 . . . . 7.1(4) ?
O2 C1 C2 C3 . . . . -173.2(2) ?
C7 C2 C3 C4 . . . . -2.1(4) ?
C1 C2 C3 C4 . . . . 175.2(3) ?
C2 C3 C4 C5 . . . . 0.6(4) ?
C3 C4 C5 C6 . . . . 2.0(4) ?
C3 C4 C5 N1 . . . . -177.0(2) ?
C4 C5 C6 C7 . . . . -3.0(4) ?
N1 C5 C6 C7 . . . . 176.0(2) ?
C5 C6 C7 C2 . . . . 1.5(4) ?
C3 C2 C7 C6 . . . . 1.1(4) ?
C1 C2 C7 C6 . . . . -176.2(3) ?
C13 C8 C9 C10 . . . . 0.0(4) ?
N2 C8 C9 C10 . . . . -179.7(3) ?
C8 C9 C10 C11 . . . . -0.4(4) ?
C8 C9 C10 C14 . . . . -179.2(3) ?
C9 C10 C11 O3 . . . . -179.5(3) ?
C14 C10 C11 O3 . . . . -0.8(5) ?
C9 C10 C11 C12 . . . . 0.7(5) ?
C14 C10 C11 C12 . . . . 179.4(3) ?
O3 C11 C12 C13 . . . . 179.7(3) ?
C10 C11 C12 C13 . . . . -0.5(5) ?
C11 C12 C13 C8 . . . . 0.1(5) ?
C9 C8 C13 C12 . . . . 0.2(5) ?
N2 C8 C13 C12 . . . . 179.8(3) ?
C11 C10 C14 O4 . . . . -0.7(6) ?
C9 C10 C14 O4 . . . . 178.0(3) ?
C20 C15 C16 C17 . . . . -0.1(4) ?
Sn1 C15 C16 C17 . . . . -179.8(2) ?
C15 C16 C17 C18 . . . . 1.0(5) ?
C16 C17 C18 C19 . . . . -1.2(5) ?
C17 C18 C19 C20 . . . . 0.3(5) ?
C18 C19 C20 C15 . . . . 0.6(5) ?
C16 C15 C20 C19 . . . . -0.8(4) ?
Sn1 C15 C20 C19 . . . . 179.0(2) ?
C26 C21 C22 C23 . . . . -1.6(5) ?
Sn1 C21 C22 C23 . . . . 178.5(2) ?
C21 C22 C23 C24 . . . . 0.6(5) ?
C22 C23 C24 C25 . . . . 0.6(5) ?
C23 C24 C25 C26 . . . . -0.7(6) ?
C24 C25 C26 C21 . . . . -0.3(5) ?
C22 C21 C26 C25 . . . . 1.5(5) ?
Sn1 C21 C26 C25 . . . . -178.6(3) ?
C32 C27 C28 C29 . . . . -1.2(5) ?
Sn1 C27 C28 C29 . . . . -175.4(2) ?
C27 C28 C29 C30 . . . . 0.9(5) ?
C28 C29 C30 C31 . . . . -0.3(6) ?
C29 C30 C31 C32 . . . . 0.1(6) ?
C28 C27 C32 C31 . . . . 1.1(5) ?
Sn1 C27 C32 C31 . . . . 174.9(2) ?
C30 C31 C32 C27 . . . . -0.6(5) ?
C6 C5 N1 N2 . . . . -173.7(2) ?
C4 C5 N1 N2 . . . . 5.3(4) ?
C5 N1 N2 C8 . . . . 178.3(2) ?
C9 C8 N2 N1 . . . . 175.0(2) ?
C13 C8 N2 N1 . . . . -4.6(4) ?
O1 C1 O2 Sn1 . . . . 3.0(3) ?
C2 C1 O2 Sn1 . . . . -176.74(18) ?
C1 O2 Sn1 C21 . . . . 66.29(19) ?
C1 O2 Sn1 C27 . . . . -64.1(2) ?
C1 O2 Sn1 C15 . . . . -178.44(19) ?
C26 C21 Sn1 O2 . . . . 38.5(2) ?
C22 C21 Sn1 O2 . . . . -141.6(2) ?
C26 C21 Sn1 C27 . . . . 167.8(2) ?
C22 C21 Sn1 C27 . . . . -12.2(3) ?
C26 C21 Sn1 C15 . . . . -64.5(3) ?
C22 C21 Sn1 C15 . . . . 115.5(2) ?
C28 C27 Sn1 O2 . . . . -117.3(2) ?
C32 C27 Sn1 O2 . . . . 68.9(3) ?
C28 C27 Sn1 C21 . . . . 117.7(2) ?
C32 C27 Sn1 C21 . . . . -56.0(3) ?
C28 C27 Sn1 C15 . . . . -11.5(3) ?
C32 C27 Sn1 C15 . . . . 174.8(2) ?
C16 C15 Sn1 O2 . . . . -115.4(2) ?
C20 C15 Sn1 O2 . . . . 64.9(2) ?
C16 C15 Sn1 C21 . . . . -5.7(3) ?
C20 C15 Sn1 C21 . . . . 174.6(2) ?
C16 C15 Sn1 C27 . . . . 125.8(2) ?
C20 C15 Sn1 C27 . . . . -53.9(2) ?
